data_4305215
loop_
_publ_author_name
'Jie-Sheng Huang'
'Jin Xie'
'Steven C. F. Kui'
'Guo-Su Fang'
'Nianyong Zhu'
'Chi-Ming Che'

_publ_section_title
;
Self-Assembly of a Cyclic Metalladecapyridine from the Reaction of
2,6-Bis(bis(2-pyridyl)methoxymethane)pyridine with Silver(I)
;
_journal_name_full 'Inorganic Chemistry'
_journal_page_first 5727
_journal_page_last 5735
_journal_paper_doi 10.1021/ic8000043
_journal_volume 47
_journal_year 2008
_chemical_formula_moiety 'C72 H68 Ag2 N10 O12 S2'
_chemical_formula_sum 'C72 H68 Ag2 N10 O12 S2'
_chemical_formula_weight 1545.22
_chemical_name_systematic
;
 ?
;
_space_group_IT_number 2
_symmetry_cell_setting triclinic
_symmetry_space_group_name_Hall '-P 1'
_symmetry_space_group_name_H-M 'P -1'
_atom_sites_solution_hydrogens geom
_atom_sites_solution_primary direct
_atom_sites_solution_secondary difmap
_audit_creation_method SHELXL-97
_cell_angle_alpha 66.55(2)
_cell_angle_beta 76.09(2)
_cell_angle_gamma 89.98(2)
_cell_formula_units_Z 1
_cell_length_a 11.953(2)
_cell_length_b 12.003(2)
_cell_length_c 13.222(2)
_cell_measurement_reflns_used 0
_cell_measurement_temperature 301(2)
_cell_measurement_theta_max 0
_cell_measurement_theta_min 0
_cell_volume 1679.6(6)
_computing_molecular_graphics 'Ortep-3 for Windows (Farrugia, 1997)'
_computing_publication_material 'WinGX publication routines (Farrugia, 1999)'
_computing_structure_refinement 'SHELXL-97 (Sheldrick, 1997)'
_computing_structure_solution SHELXS-97
_diffrn_ambient_temperature 301(2)
_diffrn_measured_fraction_theta_full 0.979
_diffrn_measured_fraction_theta_max 0.979
_diffrn_radiation_monochromator graphite
_diffrn_radiation_source 'fine-focus sealed tube'
_diffrn_radiation_type MoK\a
_diffrn_radiation_wavelength 0.71073
_diffrn_reflns_av_R_equivalents 0.0157
_diffrn_reflns_av_sigmaI/netI 0.0171
_diffrn_reflns_limit_h_max 14
_diffrn_reflns_limit_h_min -13
_diffrn_reflns_limit_k_max 14
_diffrn_reflns_limit_k_min -14
_diffrn_reflns_limit_l_max 16
_diffrn_reflns_limit_l_min -10
_diffrn_reflns_number 9187
_diffrn_reflns_theta_full 25.68
_diffrn_reflns_theta_max 25.68
_diffrn_reflns_theta_min 1.74
_exptl_absorpt_coefficient_mu 0.717
_exptl_absorpt_correction_type none
_exptl_crystal_colour colorless
_exptl_crystal_density_diffrn 1.528
_exptl_crystal_density_method 'not measured'
_exptl_crystal_description prism
_exptl_crystal_F_000 792
_exptl_crystal_size_max 0.6
_exptl_crystal_size_mid 0.3
_exptl_crystal_size_min 0.2
_refine_diff_density_max 0.588
_refine_diff_density_min -0.281
_refine_diff_density_rms 0.056
_refine_ls_extinction_method none
_refine_ls_goodness_of_fit_ref 1.045
_refine_ls_hydrogen_treatment mixed
_refine_ls_matrix_type full
_refine_ls_number_parameters 433
_refine_ls_number_reflns 6250
_refine_ls_number_restraints 0
_refine_ls_restrained_S_all 1.045
_refine_ls_R_factor_all 0.0319
_refine_ls_R_factor_gt 0.0280
_refine_ls_shift/su_max 0.000
_refine_ls_shift/su_mean 0.000
_refine_ls_structure_factor_coef Fsqd
_refine_ls_weighting_details 'calc w=1/[\s^2^(Fo^2^)+(0.0526P)^2^+0.4680P] where P=(Fo^2^+2Fc^2^)/3'
_refine_ls_weighting_scheme calc
_refine_ls_wR_factor_gt 0.0775
_refine_ls_wR_factor_ref 0.0812
_reflns_number_gt 5662
_reflns_number_total 6250
_reflns_threshold_expression >2sigma(I)
_cod_data_source_file ic8000043-file001.cif
_cod_data_source_block Complex1_2H2O
_cod_original_cell_volume 1679.5(5)
_cod_database_code 4305215

loop_
_symmetry_equiv_pos_as_xyz
'x, y, z'
'-x, -y, -z'

loop_
_atom_site_label
_atom_site_type_symbol
_atom_site_fract_x
_atom_site_fract_y
_atom_site_fract_z
_atom_site_U_iso_or_equiv
_atom_site_adp_type
_atom_site_occupancy
_atom_site_symmetry_multiplicity
_atom_site_calc_flag
_atom_site_refinement_flags
_atom_site_disorder_assembly
_atom_site_disorder_group
Ag1 Ag 0.111439(14) 0.004955(14) -0.112589(14) 0.04369(7) Uani 1 1 d . . .
S1 S 0.25594(5) -0.43976(5) 0.32303(6) 0.05017(14) Uani 1 1 d . . .
O1 O -0.05314(13) -0.21356(14) -0.28289(12) 0.0441(3) Uani 1 1 d . . .
O2 O -0.38228(13) -0.27058(15) 0.07724(13) 0.0466(4) Uani 1 1 d . . .
N1 N 0.09332(15) -0.19297(16) -0.07681(15) 0.0381(4) Uani 1 1 d . . .
N2 N 0.14747(16) 0.02603(18) -0.31558(15) 0.0481(4) Uani 1 1 d . . .
N3 N -0.15125(13) -0.14717(14) -0.07550(13) 0.0333(3) Uani 1 1 d . . .
N4 N -0.13740(15) -0.20577(16) 0.16440(15) 0.0391(4) Uani 1 1 d . . .
N5 N -0.33242(16) -0.02051(19) 0.15581(17) 0.0486(4) Uani 1 1 d . . .
C1 C 0.1488(2) -0.2672(2) -0.0026(2) 0.0475(5) Uani 1 1 d . . .
H1 H 0.1715 -0.2397 0.0469 0.057 Uiso 1 1 calc R . .
C2 C 0.1738(2) -0.3816(2) 0.0041(2) 0.0582(6) Uani 1 1 d . . .
H2 H 0.2120 -0.4303 0.0568 0.070 Uiso 1 1 calc R . .
C3 C 0.1407(2) -0.4218(2) -0.0693(2) 0.0580(6) Uani 1 1 d . . .
H3 H 0.1569 -0.4983 -0.0674 0.070 Uiso 1 1 calc R . .
C4 C 0.0831(2) -0.3474(2) -0.1462(2) 0.0478(5) Uani 1 1 d . . .
H4 H 0.0604 -0.3731 -0.1966 0.057 Uiso 1 1 calc R . .
C5 C 0.05981(16) -0.23377(18) -0.14682(16) 0.0357(4) Uani 1 1 d . . .
C6 C 0.00039(17) -0.14800(18) -0.23453(16) 0.0350(4) Uani 1 1 d . . .
C7 C 0.09406(17) -0.05691(18) -0.33668(17) 0.0364(4) Uani 1 1 d . . .
C8 C 0.11933(18) -0.0601(2) -0.44328(18) 0.0418(4) Uani 1 1 d . . .
H8 H 0.0829 -0.1203 -0.4555 0.050 Uiso 1 1 calc R . .
C9 C 0.2010(2) 0.0298(2) -0.53126(19) 0.0512(5) Uani 1 1 d . . .
H9 H 0.2192 0.0309 -0.6042 0.061 Uiso 1 1 calc R . .
C10 C 0.2549(2) 0.1170(2) -0.5112(2) 0.0553(6) Uani 1 1 d . . .
H10 H 0.3090 0.1783 -0.5696 0.066 Uiso 1 1 calc R . .
C11 C 0.2262(2) 0.1108(2) -0.4019(2) 0.0548(6) Uani 1 1 d . . .
H11 H 0.2635 0.1686 -0.3874 0.066 Uiso 1 1 calc R . .
C12 C -0.08908(16) -0.08122(17) -0.18296(16) 0.0331(4) Uani 1 1 d . . .
C13 C -0.11184(18) 0.03664(18) -0.24761(17) 0.0389(4) Uani 1 1 d . . .
H13 H -0.0685 0.0798 -0.3227 0.047 Uiso 1 1 calc R . .
C14 C -0.19946(19) 0.08711(19) -0.19787(19) 0.0433(5) Uani 1 1 d . . .
H14 H -0.2158 0.1657 -0.2387 0.052 Uiso 1 1 calc R . .
C15 C -0.26333(18) 0.0203(2) -0.08659(19) 0.0432(5) Uani 1 1 d . . .
H15 H -0.3230 0.0531 -0.0516 0.052 Uiso 1 1 calc R . .
C16 C -0.23662(16) -0.09657(18) -0.02823(16) 0.0349(4) Uani 1 1 d . . .
C17 C -0.31007(16) -0.18512(19) 0.09002(17) 0.0365(4) Uani 1 1 d . . .
C18 C -0.23317(17) -0.26303(18) 0.16314(16) 0.0351(4) Uani 1 1 d . . .
C19 C -0.2658(2) -0.3863(2) 0.2296(2) 0.0471(5) Uani 1 1 d . . .
H19 H -0.3335 -0.4237 0.2287 0.056 Uiso 1 1 calc R . .
C20 C -0.1969(2) -0.4532(2) 0.2972(2) 0.0558(6) Uani 1 1 d . . .
H20 H -0.2180 -0.5360 0.3429 0.067 Uiso 1 1 calc R . .
C21 C -0.0968(2) -0.3960(2) 0.2962(2) 0.0557(6) Uani 1 1 d . . .
H21 H -0.0479 -0.4395 0.3395 0.067 Uiso 1 1 calc R . .
C22 C -0.0710(2) -0.2733(2) 0.2299(2) 0.0494(5) Uani 1 1 d . . .
H22 H -0.0039 -0.2345 0.2302 0.059 Uiso 1 1 calc R . .
C23 C -0.38360(17) -0.1207(2) 0.15897(17) 0.0402(4) Uani 1 1 d . . .
C24 C -0.49554(19) -0.1690(2) 0.2254(2) 0.0493(5) Uani 1 1 d . . .
H24 H -0.5297 -0.2395 0.2269 0.059 Uiso 1 1 calc R . .
C25 C -0.5548(2) -0.1098(3) 0.2892(2) 0.0597(7) Uani 1 1 d . . .
H25 H -0.6298 -0.1403 0.3348 0.072 Uiso 1 1 calc R . .
C26 C -0.5027(2) -0.0060(3) 0.2850(2) 0.0623(7) Uani 1 1 d . . .
H26 H -0.5416 0.0355 0.3268 0.075 Uiso 1 1 calc R . .
C27 C -0.3916(2) 0.0353(3) 0.2177(2) 0.0597(6) Uani 1 1 d . . .
H27 H -0.3559 0.1055 0.2152 0.072 Uiso 1 1 calc R . .
C28 C -0.1585(2) -0.2894(2) -0.2153(2) 0.0550(6) Uani 1 1 d . . .
H28A H -0.1527 -0.3338 -0.1386 0.082 Uiso 1 1 calc R . .
H28B H -0.1725 -0.3458 -0.2470 0.082 Uiso 1 1 calc R . .
H28C H -0.2213 -0.2396 -0.2148 0.082 Uiso 1 1 calc R . .
C29 C -0.4523(2) -0.2201(3) -0.0008(2) 0.0632(7) Uani 1 1 d . . .
H29A H -0.4876 -0.1529 0.0112 0.095 Uiso 1 1 calc R . .
H29B H -0.5117 -0.2817 0.0120 0.095 Uiso 1 1 calc R . .
H29C H -0.4048 -0.1918 -0.0777 0.095 Uiso 1 1 calc R . .
O5 O 0.15303(17) -0.5236(2) 0.3640(3) 0.0911(8) Uani 1 1 d . . .
O3 O 0.2808(2) -0.3612(2) 0.20264(18) 0.0794(6) Uani 1 1 d . . .
O4 O 0.25910(18) -0.37163(18) 0.39147(19) 0.0690(5) Uani 1 1 d . . .
C30 C 0.37296(11) -0.53184(13) 0.33809(12) 0.0433(5) Uani 1 1 d G . .
C31 C 0.40770(13) -0.57221(15) 0.43879(11) 0.0532(6) Uani 1 1 d G . .
H31 H 0.3721 -0.5483 0.4966 0.064 Uiso 1 1 calc R . .
C32 C 0.49560(14) -0.64833(15) 0.45315(11) 0.0566(6) Uani 1 1 d G . .
H32 H 0.5188 -0.6753 0.5205 0.068 Uiso 1 1 calc R . .
C33 C 0.54877(12) -0.68409(13) 0.36681(13) 0.0505(5) Uani 1 1 d G . .
C34 C 0.51403(13) -0.64373(15) 0.26611(11) 0.0547(6) Uani 1 1 d G . .
H34 H 0.5496 -0.6677 0.2083 0.066 Uiso 1 1 calc R . .
C35 C 0.42613(13) -0.56761(15) 0.25175(10) 0.0512(5) Uani 1 1 d G . .
H35 H 0.4029 -0.5406 0.1844 0.061 Uiso 1 1 calc R . .
C36 C 0.6424(3) -0.7705(3) 0.3853(3) 0.0683(7) Uani 1 1 d . . .
H36A H 0.6827 -0.7576 0.4351 0.102 Uiso 1 1 calc R . .
H36B H 0.6963 -0.7551 0.3133 0.102 Uiso 1 1 calc R . .
H36C H 0.6074 -0.8534 0.4194 0.102 Uiso 1 1 calc R . .
O6 O 0.0425(3) -0.2922(2) 0.4842(3) 0.1100(10) Uani 1 1 d . . .

loop_
_atom_site_aniso_label
_atom_site_aniso_U_11
_atom_site_aniso_U_22
_atom_site_aniso_U_33
_atom_site_aniso_U_23
_atom_site_aniso_U_13
_atom_site_aniso_U_12
Ag1 0.04944(11) 0.03468(10) 0.04929(11) -0.01747(8) -0.01662(8) -0.00201(7)
S1 0.0450(3) 0.0434(3) 0.0637(4) -0.0208(3) -0.0191(3) 0.0085(2)
O1 0.0488(8) 0.0453(8) 0.0410(8) -0.0214(7) -0.0102(6) -0.0075(6)
O2 0.0432(8) 0.0493(9) 0.0495(9) -0.0208(7) -0.0150(7) -0.0073(7)
N1 0.0393(8) 0.0346(9) 0.0382(9) -0.0116(7) -0.0115(7) 0.0015(7)
N2 0.0502(10) 0.0495(11) 0.0381(9) -0.0159(8) -0.0039(8) -0.0127(8)
N3 0.0339(8) 0.0315(8) 0.0330(8) -0.0112(7) -0.0098(6) 0.0003(6)
N4 0.0411(9) 0.0368(9) 0.0416(9) -0.0154(7) -0.0158(7) 0.0015(7)
N5 0.0428(10) 0.0539(11) 0.0537(11) -0.0293(9) -0.0080(8) 0.0044(8)
C1 0.0515(12) 0.0432(12) 0.0472(12) -0.0132(10) -0.0208(10) 0.0052(10)
C2 0.0654(15) 0.0433(13) 0.0626(15) -0.0112(11) -0.0291(12) 0.0140(11)
C3 0.0684(15) 0.0374(12) 0.0649(16) -0.0170(11) -0.0183(12) 0.0161(11)
C4 0.0564(13) 0.0395(11) 0.0497(12) -0.0213(10) -0.0125(10) 0.0073(10)
C5 0.0356(9) 0.0331(9) 0.0329(9) -0.0106(8) -0.0045(7) -0.0004(8)
C6 0.0379(9) 0.0341(10) 0.0324(9) -0.0134(8) -0.0082(8) -0.0023(8)
C7 0.0356(9) 0.0367(10) 0.0335(10) -0.0112(8) -0.0084(8) 0.0017(8)
C8 0.0422(11) 0.0466(12) 0.0364(10) -0.0170(9) -0.0102(8) 0.0061(9)
C9 0.0495(12) 0.0624(15) 0.0328(11) -0.0141(10) -0.0047(9) 0.0028(11)
C10 0.0480(12) 0.0580(15) 0.0403(12) -0.0062(11) -0.0013(10) -0.0097(11)
C11 0.0549(13) 0.0528(14) 0.0464(13) -0.0131(11) -0.0074(10) -0.0173(11)
C12 0.0345(9) 0.0329(9) 0.0322(9) -0.0125(8) -0.0108(7) -0.0010(7)
C13 0.0440(11) 0.0339(10) 0.0345(10) -0.0077(8) -0.0139(8) -0.0013(8)
C14 0.0465(11) 0.0331(10) 0.0494(12) -0.0106(9) -0.0218(9) 0.0066(9)
C15 0.0401(10) 0.0422(11) 0.0498(12) -0.0192(10) -0.0155(9) 0.0096(9)
C16 0.0315(9) 0.0386(10) 0.0359(10) -0.0153(8) -0.0108(8) 0.0017(8)
C17 0.0334(9) 0.0381(10) 0.0382(10) -0.0163(8) -0.0086(8) -0.0014(8)
C18 0.0365(9) 0.0366(10) 0.0329(9) -0.0170(8) -0.0055(7) 0.0004(8)
C19 0.0469(11) 0.0367(11) 0.0516(13) -0.0144(10) -0.0087(10) -0.0037(9)
C20 0.0685(15) 0.0344(11) 0.0563(14) -0.0103(10) -0.0166(12) 0.0027(10)
C21 0.0654(15) 0.0456(13) 0.0552(14) -0.0129(11) -0.0277(12) 0.0120(11)
C22 0.0510(12) 0.0459(12) 0.0544(13) -0.0173(10) -0.0248(10) 0.0025(10)
C23 0.0350(10) 0.0484(12) 0.0374(10) -0.0166(9) -0.0113(8) 0.0052(9)
C24 0.0382(11) 0.0600(14) 0.0453(12) -0.0180(11) -0.0093(9) 0.0014(10)
C25 0.0384(11) 0.089(2) 0.0493(13) -0.0293(13) -0.0064(10) 0.0128(12)
C26 0.0534(14) 0.084(2) 0.0604(15) -0.0418(15) -0.0135(12) 0.0221(14)
C27 0.0569(14) 0.0674(16) 0.0674(16) -0.0423(14) -0.0131(12) 0.0126(12)
C28 0.0563(13) 0.0507(13) 0.0586(14) -0.0240(12) -0.0134(11) -0.0127(11)
C29 0.0527(13) 0.0821(19) 0.0591(15) -0.0276(14) -0.0247(12) -0.0069(13)
O5 0.0460(10) 0.0681(13) 0.157(2) -0.0463(15) -0.0235(12) 0.0035(9)
O3 0.0903(15) 0.0805(14) 0.0671(12) -0.0212(11) -0.0362(11) 0.0359(12)
O4 0.0763(12) 0.0611(11) 0.0847(14) -0.0394(11) -0.0309(11) 0.0263(10)
C30 0.0407(10) 0.0372(11) 0.0497(12) -0.0154(9) -0.0123(9) 0.0028(8)
C31 0.0591(14) 0.0546(14) 0.0493(13) -0.0237(11) -0.0162(11) 0.0147(11)
C32 0.0627(15) 0.0573(15) 0.0526(14) -0.0203(12) -0.0240(11) 0.0158(12)
C33 0.0428(11) 0.0402(12) 0.0623(14) -0.0167(11) -0.0103(10) 0.0033(9)
C34 0.0531(13) 0.0536(14) 0.0568(14) -0.0269(12) -0.0057(11) 0.0054(11)
C35 0.0546(13) 0.0518(13) 0.0462(12) -0.0180(11) -0.0152(10) 0.0052(10)
C36 0.0588(15) 0.0582(16) 0.085(2) -0.0272(15) -0.0171(14) 0.0168(13)
O6 0.131(2) 0.0583(13) 0.1068(19) -0.0334(13) 0.0287(17) -0.0059(14)

loop_
_atom_type_symbol
_atom_type_description
_atom_type_scat_dispersion_real
_atom_type_scat_dispersion_imag
_atom_type_scat_source
Ag Ag -0.8971 1.1015 'International Tables Vol C Tables 4.2.6.8 and 6.1.1.4'
O O 0.0106 0.0060 'International Tables Vol C Tables 4.2.6.8 and 6.1.1.4'
N N 0.0061 0.0033 'International Tables Vol C Tables 4.2.6.8 and 6.1.1.4'
C C 0.0033 0.0016 'International Tables Vol C Tables 4.2.6.8 and 6.1.1.4'
S S 0.1246 0.1234 'International Tables Vol C Tables 4.2.6.8 and 6.1.1.4'
H H 0.0000 0.0000 'International Tables Vol C Tables 4.2.6.8 and 6.1.1.4'

loop_
_geom_angle_atom_site_label_1
_geom_angle_atom_site_label_2
_geom_angle_atom_site_label_3
_geom_angle
_geom_angle_site_symmetry_1
_geom_angle_site_symmetry_3
_geom_angle_publ_flag
N4 Ag1 N1 174.89(6) 2 . ?
N4 Ag1 N2 93.39(7) 2 . ?
N1 Ag1 N2 81.72(7) . . ?
N4 Ag1 N5 84.08(7) 2 2 ?
N1 Ag1 N5 93.85(7) . 2 ?
N2 Ag1 N5 83.78(7) . 2 ?
O5 S1 O3 113.46(16) . . ?
O5 S1 O4 113.46(15) . . ?
O3 S1 O4 112.08(14) . . ?
O5 S1 C30 105.76(11) . . ?
O3 S1 C30 105.53(10) . . ?
O4 S1 C30 105.69(10) . . ?
C28 O1 C6 118.19(16) . . ?
C17 O2 C29 116.26(18) . . ?
C5 N1 C1 117.88(18) . . ?
C5 N1 Ag1 122.33(13) . . ?
C1 N1 Ag1 117.02(15) . . ?
C7 N2 C11 118.26(19) . . ?
C7 N2 Ag1 119.15(13) . . ?
C11 N2 Ag1 122.31(16) . . ?
C12 N3 C16 118.33(17) . . ?
C18 N4 C22 117.67(19) . . ?
C18 N4 Ag1 123.34(14) . 2 ?
C22 N4 Ag1 116.05(14) . 2 ?
C23 N5 C27 118.5(2) . . ?
C23 N5 Ag1 115.77(14) . 2 ?
C27 N5 Ag1 119.65(17) . 2 ?
N1 C1 C2 123.5(2) . . ?
N1 C1 H1 118.3 . . ?
C2 C1 H1 118.3 . . ?
C3 C2 C1 118.2(2) . . ?
C3 C2 H2 120.9 . . ?
C1 C2 H2 120.9 . . ?
C2 C3 C4 119.5(2) . . ?
C2 C3 H3 120.3 . . ?
C4 C3 H3 120.3 . . ?
C3 C4 C5 119.0(2) . . ?
C3 C4 H4 120.5 . . ?
C5 C4 H4 120.5 . . ?
N1 C5 C4 122.01(19) . . ?
N1 C5 C6 118.15(17) . . ?
C4 C5 C6 119.74(19) . . ?
O1 C6 C12 109.86(15) . . ?
O1 C6 C5 110.72(16) . . ?
C12 C6 C5 112.17(15) . . ?
O1 C6 C7 104.05(15) . . ?
C12 C6 C7 111.05(16) . . ?
C5 C6 C7 108.69(16) . . ?
N2 C7 C8 122.61(19) . . ?
N2 C7 C6 115.37(17) . . ?
C8 C7 C6 122.00(18) . . ?
C7 C8 C9 117.6(2) . . ?
C7 C8 H8 121.2 . . ?
C9 C8 H8 121.2 . . ?
C10 C9 C8 120.3(2) . . ?
C10 C9 H9 119.9 . . ?
C8 C9 H9 119.9 . . ?
C11 C10 C9 117.9(2) . . ?
C11 C10 H10 121.1 . . ?
C9 C10 H10 121.1 . . ?
N2 C11 C10 123.3(2) . . ?
N2 C11 H11 118.3 . . ?
C10 C11 H11 118.3 . . ?
N3 C12 C13 122.39(18) . . ?
N3 C12 C6 115.47(16) . . ?
C13 C12 C6 121.86(17) . . ?
C14 C13 C12 118.51(19) . . ?
C14 C13 H13 120.7 . . ?
C12 C13 H13 120.7 . . ?
C13 C14 C15 119.54(19) . . ?
C13 C14 H14 120.2 . . ?
C15 C14 H14 120.2 . . ?
C14 C15 C16 118.7(2) . . ?
C14 C15 H15 120.7 . . ?
C16 C15 H15 120.7 . . ?
N3 C16 C15 122.52(18) . . ?
N3 C16 C17 113.63(17) . . ?
C15 C16 C17 123.47(18) . . ?
O2 C17 C18 105.00(16) . . ?
O2 C17 C16 109.42(16) . . ?
C18 C17 C16 111.07(15) . . ?
O2 C17 C23 110.38(16) . . ?
C18 C17 C23 107.03(16) . . ?
C16 C17 C23 113.59(17) . . ?
N4 C18 C19 121.79(19) . . ?
N4 C18 C17 117.53(17) . . ?
C19 C18 C17 120.59(18) . . ?
C20 C19 C18 119.4(2) . . ?
C20 C19 H19 120.3 . . ?
C18 C19 H19 120.3 . . ?
C21 C20 C19 119.2(2) . . ?
C21 C20 H20 120.4 . . ?
C19 C20 H20 120.4 . . ?
C22 C21 C20 118.3(2) . . ?
C22 C21 H21 120.9 . . ?
C20 C21 H21 120.9 . . ?
N4 C22 C21 123.7(2) . . ?
N4 C22 H22 118.2 . . ?
C21 C22 H22 118.2 . . ?
N5 C23 C24 122.0(2) . . ?
N5 C23 C17 116.65(17) . . ?
C24 C23 C17 121.2(2) . . ?
C25 C24 C23 118.3(2) . . ?
C25 C24 H24 120.8 . . ?
C23 C24 H24 120.8 . . ?
C26 C25 C24 119.7(2) . . ?
C26 C25 H25 120.2 . . ?
C24 C25 H25 120.2 . . ?
C25 C26 C27 118.4(2) . . ?
C25 C26 H26 120.8 . . ?
C27 C26 H26 120.8 . . ?
N5 C27 C26 123.1(3) . . ?
N5 C27 H27 118.5 . . ?
C26 C27 H27 118.5 . . ?
O1 C28 H28A 109.5 . . ?
O1 C28 H28B 109.5 . . ?
H28A C28 H28B 109.5 . . ?
O1 C28 H28C 109.5 . . ?
H28A C28 H28C 109.5 . . ?
H28B C28 H28C 109.5 . . ?
O2 C29 H29A 109.5 . . ?
O2 C29 H29B 109.5 . . ?
H29A C29 H29B 109.5 . . ?
O2 C29 H29C 109.5 . . ?
H29A C29 H29C 109.5 . . ?
H29B C29 H29C 109.5 . . ?
C31 C30 C35 120.0 . . ?
C31 C30 S1 119.63(8) . . ?
C35 C30 S1 120.31(8) . . ?
C32 C31 C30 120.0 . . ?
C32 C31 H31 120.0 . . ?
C30 C31 H31 120.0 . . ?
C31 C32 C33 120.0 . . ?
C31 C32 H32 120.0 . . ?
C33 C32 H32 120.0 . . ?
C34 C33 C32 120.0 . . ?
C34 C33 C36 120.66(16) . . ?
C32 C33 C36 119.32(16) . . ?
C33 C34 C35 120.0 . . ?
C33 C34 H34 120.0 . . ?
C35 C34 H34 120.0 . . ?
C34 C35 C30 120.0 . . ?
C34 C35 H35 120.0 . . ?
C30 C35 H35 120.0 . . ?
C33 C36 H36A 109.5 . . ?
C33 C36 H36B 109.5 . . ?
H36A C36 H36B 109.5 . . ?
C33 C36 H36C 109.5 . . ?
H36A C36 H36C 109.5 . . ?
H36B C36 H36C 109.5 . . ?

loop_
_geom_bond_atom_site_label_1
_geom_bond_atom_site_label_2
_geom_bond_distance
_geom_bond_site_symmetry_2
_geom_bond_publ_flag
Ag1 N4 2.2270(18) 2 ?
Ag1 N1 2.2296(18) . ?
Ag1 N2 2.5212(19) . ?
Ag1 N5 2.5551(19) 2 ?
S1 O5 1.437(2) . ?
S1 O3 1.445(2) . ?
S1 O4 1.447(2) . ?
S1 C30 1.7820(12) . ?
O1 C28 1.423(3) . ?
O1 C6 1.426(2) . ?
O2 C17 1.426(2) . ?
O2 C29 1.432(3) . ?
N1 C5 1.340(3) . ?
N1 C1 1.347(3) . ?
N2 C7 1.336(3) . ?
N2 C11 1.336(3) . ?
N3 C12 1.340(3) . ?
N3 C16 1.340(3) . ?
N4 C18 1.342(3) . ?
N4 C22 1.345(3) . ?
N4 Ag1 2.2270(18) 2 ?
N5 C23 1.331(3) . ?
N5 C27 1.333(3) . ?
N5 Ag1 2.5551(19) 2 ?
C1 C2 1.378(4) . ?
C1 H1 0.9300 . ?
C2 C3 1.375(4) . ?
C2 H2 0.9300 . ?
C3 C4 1.385(3) . ?
C3 H3 0.9300 . ?
C4 C5 1.389(3) . ?
C4 H4 0.9300 . ?
C5 C6 1.535(3) . ?
C6 C12 1.528(3) . ?
C6 C7 1.540(3) . ?
C7 C8 1.384(3) . ?
C8 C9 1.387(3) . ?
C8 H8 0.9300 . ?
C9 C10 1.373(4) . ?
C9 H9 0.9300 . ?
C10 C11 1.373(4) . ?
C10 H10 0.9300 . ?
C11 H11 0.9300 . ?
C12 C13 1.398(3) . ?
C13 C14 1.372(3) . ?
C13 H13 0.9300 . ?
C14 C15 1.383(3) . ?
C14 H14 0.9300 . ?
C15 C16 1.386(3) . ?
C15 H15 0.9300 . ?
C16 C17 1.537(3) . ?
C17 C18 1.537(3) . ?
C17 C23 1.541(3) . ?
C18 C19 1.384(3) . ?
C19 C20 1.380(4) . ?
C19 H19 0.9300 . ?
C20 C21 1.374(4) . ?
C20 H20 0.9300 . ?
C21 C22 1.369(4) . ?
C21 H21 0.9300 . ?
C22 H22 0.9300 . ?
C23 C24 1.389(3) . ?
C24 C25 1.382(4) . ?
C24 H24 0.9300 . ?
C25 C26 1.368(4) . ?
C25 H25 0.9300 . ?
C26 C27 1.372(4) . ?
C26 H26 0.9300 . ?
C27 H27 0.9300 . ?
C28 H28A 0.9600 . ?
C28 H28B 0.9600 . ?
C28 H28C 0.9600 . ?
C29 H29A 0.9600 . ?
C29 H29B 0.9600 . ?
C29 H29C 0.9600 . ?
C30 C31 1.3900 . ?
C30 C35 1.3900 . ?
C31 C32 1.3900 . ?
C31 H31 0.9300 . ?
C32 C33 1.3900 . ?
C32 H32 0.9300 . ?
C33 C34 1.3900 . ?
C33 C36 1.523(3) . ?
C34 C35 1.3900 . ?
C34 H34 0.9300 . ?
C35 H35 0.9300 . ?
C36 H36A 0.9600 . ?
C36 H36B 0.9600 . ?
C36 H36C 0.9600 . ?
